data_4028295
loop_
_publ_author_name
'Ryan L. Schwiderski'
'Seth C. Rasmussen'

_publ_contact_author_email seth.rasmussen@ndsu.edu
_publ_contact_author_fax 701-231-8831
_publ_contact_author_name 'Seth C. Rasmussen'
_publ_contact_author_phone 701-231-8747
_publ_section_title
;
 Synthesis and Characterization of Thieno[3,4-b]pyrazine-Based
 Terthienyls: Tunable Precursors for Low Band Gap Conjugated Materials
;
_journal_name_full 'Journal of Organic Chemistry'
_journal_page_first 5453
_journal_page_last 5462
_journal_paper_doi 10.1021/jo400577q
_journal_volume 78
_journal_year 2013
_chemical_formula_moiety 'C26 H32 N2 O2 S3'
_chemical_formula_sum 'C26 H32 N2 O2 S3'
_chemical_formula_weight 500.72
_chemical_melting_point 386
_chemical_name_systematic
;
 2,3-Dihexyloxy-5,7-bis(2-thienyl)thieno[3,4-b]pyrazine
;
_space_group_IT_number 14
_space_group_name_Hall '-P 2ybc'
_symmetry_cell_setting monoclinic
_symmetry_space_group_name_Hall '-P 2ybc'
_symmetry_space_group_name_H-M 'P 1 21/c 1'
_atom_sites_solution_hydrogens geom
_atom_sites_solution_primary direct
_atom_sites_solution_secondary difmap
_audit_creation_method SHELXL-97
_cell_angle_alpha 90.00
_cell_angle_beta 94.945(2)
_cell_angle_gamma 90.00
_cell_formula_units_Z 4
_cell_length_a 13.7138(4)
_cell_length_b 5.5493(2)
_cell_length_c 33.3099(10)
_cell_measurement_reflns_used 6010
_cell_measurement_temperature 100(2)
_cell_measurement_theta_max 66.42
_cell_measurement_theta_min 2.66
_cell_volume 2525.51(14)
_computing_cell_refinement 'Bruker SAINT'
_computing_data_collection 'Bruker APEX2'
_computing_data_reduction 'Bruker SAINT'
_computing_molecular_graphics 'Bruker SHELXTL'
_computing_publication_material 'Bruker SHELXTL'
_computing_structure_refinement 'SHELXL-97 (Sheldrick, 2008)'
_computing_structure_solution 'SHELXS-97 (Sheldrick, 2008)'
_diffrn_ambient_temperature 100(2)
_diffrn_measured_fraction_theta_full 0.972
_diffrn_measured_fraction_theta_max 0.972
_diffrn_measurement_device_type 'Bruker APEX-II CCD'
_diffrn_measurement_method '\f and \w scans'
_diffrn_radiation_monochromator graphite
_diffrn_radiation_source 'fine-focus sealed tube'
_diffrn_radiation_type CuK\a
_diffrn_radiation_wavelength 1.54178
_diffrn_reflns_av_R_equivalents 0.0304
_diffrn_reflns_av_sigmaI/netI 0.0280
_diffrn_reflns_limit_h_max 16
_diffrn_reflns_limit_h_min -16
_diffrn_reflns_limit_k_max 6
_diffrn_reflns_limit_k_min -3
_diffrn_reflns_limit_l_max 39
_diffrn_reflns_limit_l_min -39
_diffrn_reflns_number 16117
_diffrn_reflns_theta_full 66.61
_diffrn_reflns_theta_max 66.61
_diffrn_reflns_theta_min 2.66
_exptl_absorpt_coefficient_mu 2.886
_exptl_absorpt_correction_T_max 0.7528
_exptl_absorpt_correction_T_min 0.6540
_exptl_absorpt_correction_type multi-scan
_exptl_absorpt_process_details 'Acta Cryst (1995). A51, 33-38'
_exptl_crystal_colour yellow
_exptl_crystal_density_diffrn 1.317
_exptl_crystal_description needle
_exptl_crystal_F_000 1064
_exptl_crystal_size_max 0.22
_exptl_crystal_size_mid 0.05
_exptl_crystal_size_min 0.04
_refine_diff_density_max 0.371
_refine_diff_density_min -0.261
_refine_diff_density_rms 0.048
_refine_ls_extinction_method none
_refine_ls_goodness_of_fit_ref 1.039
_refine_ls_hydrogen_treatment constr
_refine_ls_matrix_type full
_refine_ls_number_parameters 300
_refine_ls_number_reflns 4348
_refine_ls_number_restraints 0
_refine_ls_restrained_S_all 1.039
_refine_ls_R_factor_all 0.0404
_refine_ls_R_factor_gt 0.0324
_refine_ls_shift/su_max 0.001
_refine_ls_shift/su_mean 0.000
_refine_ls_structure_factor_coef Fsqd
_refine_ls_weighting_details 'calc w=1/[\s^2^(Fo^2^)+(0.0507P)^2^+0.9279P] where P=(Fo^2^+2Fc^2^)/3'
_refine_ls_weighting_scheme calc
_refine_ls_wR_factor_gt 0.0840
_refine_ls_wR_factor_ref 0.0892
_reflns_number_gt 3724
_reflns_number_total 4348
_reflns_threshold_expression >2sigma(I)
_cod_data_source_file jo400577q_si_002_1.cif
_cod_data_source_block cu_rxs8_0m
_cod_database_code 4028295

loop_
_symmetry_equiv_pos_as_xyz
'x, y, z'
'-x, y+1/2, -z+1/2'
'-x, -y, -z'
'x, -y-1/2, z-1/2'

loop_
_atom_site_label
_atom_site_type_symbol
_atom_site_fract_x
_atom_site_fract_y
_atom_site_fract_z
_atom_site_U_iso_or_equiv
_atom_site_adp_type
_atom_site_occupancy
_atom_site_symmetry_multiplicity
_atom_site_calc_flag
_atom_site_refinement_flags
_atom_site_disorder_assembly
_atom_site_disorder_group
S1 S 0.43629(3) 0.07722(7) 0.279777(12) 0.01812(12) Uani 1 1 d . . .
S2 S 0.67268(3) 0.36643(8) 0.363638(14) 0.02139(15) Uani 0.9255(14) 1 d P A 1
S21 S 0.6499(4) -0.0630(12) 0.3116(2) 0.0060(16) Uiso 0.0745(14) 1 d P A 2
C20 C 0.65616(17) -0.0124(5) 0.31926(8) 0.0250(8) Uiso 1 1 d . A .
H20 H 0.6311 -0.1331 0.3009 0.030 Uiso 1 1 calc R . .
S3 S 0.13825(3) 0.36568(8) 0.259190(14) 0.01846(14) Uani 0.9255(14) 1 d P . .
O1 O 0.42431(9) 0.9143(2) 0.39635(4) 0.0199(3) Uani 1 1 d . . .
O2 O 0.24387(9) 0.9026(2) 0.36249(4) 0.0199(3) Uani 1 1 d . . .
N1 N 0.47222(10) 0.5914(2) 0.35973(4) 0.0177(3) Uani 1 1 d . . .
N2 N 0.27633(10) 0.5846(2) 0.32162(4) 0.0180(3) Uani 1 1 d . . .
C1 C 0.74087(15) 1.5302(4) 0.55817(6) 0.0300(4) Uani 1 1 d . . .
H1A H 0.7535 1.6712 0.5417 0.045 Uiso 1 1 calc R . .
H1B H 0.7966 1.5042 0.5782 0.045 Uiso 1 1 calc R . .
H1C H 0.6816 1.5577 0.5720 0.045 Uiso 1 1 calc R . .
C2 C 0.72670(13) 1.3090(3) 0.53128(5) 0.0232(4) Uani 1 1 d . . .
H2A H 0.7162 1.1663 0.5482 0.028 Uiso 1 1 calc R . .
H2B H 0.7870 1.2812 0.5176 0.028 Uiso 1 1 calc R . .
C3 C 0.64026(13) 1.3346(3) 0.49960(5) 0.0220(4) Uani 1 1 d . . .
H3A H 0.5796 1.3533 0.5134 0.026 Uiso 1 1 calc R . .
H3B H 0.6490 1.4828 0.4838 0.026 Uiso 1 1 calc R . .
C4 C 0.62829(13) 1.1209(3) 0.47088(5) 0.0209(4) Uani 1 1 d . . .
H4A H 0.6330 0.9698 0.4867 0.025 Uiso 1 1 calc R . .
H4B H 0.6825 1.1218 0.4531 0.025 Uiso 1 1 calc R . .
C5 C 0.53095(13) 1.1236(3) 0.44484(5) 0.0204(4) Uani 1 1 d . . .
H5A H 0.4764 1.1213 0.4624 0.024 Uiso 1 1 calc R . .
H5B H 0.5259 1.2740 0.4288 0.024 Uiso 1 1 calc R . .
C6 C 0.52229(13) 0.9098(3) 0.41688(5) 0.0193(4) Uani 1 1 d . . .
H6A H 0.5719 0.9197 0.3971 0.023 Uiso 1 1 calc R . .
H6B H 0.5327 0.7583 0.4324 0.023 Uiso 1 1 calc R . .
C7 C 0.40574(13) 0.7433(3) 0.36842(5) 0.0182(4) Uani 1 1 d . . .
C8 C 0.30528(12) 0.7386(3) 0.34916(5) 0.0174(4) Uani 1 1 d . . .
C9 C 0.14527(12) 0.8939(3) 0.34267(5) 0.0194(4) Uani 1 1 d . . .
H9A H 0.1153 0.7347 0.3470 0.023 Uiso 1 1 calc R . .
H9B H 0.1469 0.9193 0.3133 0.023 Uiso 1 1 calc R . .
C10 C 0.08649(13) 1.0908(3) 0.36057(5) 0.0227(4) Uani 1 1 d . . .
H10A H 0.0244 1.1114 0.3435 0.027 Uiso 1 1 calc R . .
H10B H 0.1234 1.2438 0.3598 0.027 Uiso 1 1 calc R . .
C11 C 0.06256(13) 1.0457(3) 0.40387(5) 0.0230(4) Uani 1 1 d . . .
H11A H 0.1244 1.0159 0.4207 0.028 Uiso 1 1 calc R . .
H11B H 0.0326 1.1932 0.4141 0.028 Uiso 1 1 calc R . .
C12 C -0.00634(14) 0.8344(3) 0.40878(6) 0.0245(4) Uani 1 1 d . . .
H12A H -0.0625 0.8468 0.3881 0.029 Uiso 1 1 calc R . .
H12B H 0.0286 0.6825 0.4040 0.029 Uiso 1 1 calc R . .
C13 C -0.04478(17) 0.8235(4) 0.45014(6) 0.0375(5) Uani 1 1 d . . .
H13A H 0.0111 0.8008 0.4707 0.045 Uiso 1 1 calc R . .
H13B H -0.0760 0.9794 0.4557 0.045 Uiso 1 1 calc R . .
C14 C -0.1183(2) 0.6226(4) 0.45434(9) 0.0575(8) Uani 1 1 d . . .
H14A H -0.1739 0.6437 0.4341 0.086 Uiso 1 1 calc R . .
H14B H -0.1414 0.6277 0.4814 0.086 Uiso 1 1 calc R . .
H14C H -0.0870 0.4668 0.4502 0.086 Uiso 1 1 calc R . .
C15 C 0.44316(13) 0.4256(3) 0.33010(5) 0.0176(4) Uani 1 1 d . . .
C16 C 0.34658(12) 0.4235(3) 0.31104(5) 0.0171(4) Uani 1 1 d . . .
C17 C 0.32989(12) 0.2429(3) 0.28278(5) 0.0177(4) Uani 1 1 d . . .
C18 C 0.50219(13) 0.2460(3) 0.31658(5) 0.0175(4) Uani 1 1 d . A .
C19 C 0.60231(12) 0.1876(3) 0.32975(5) 0.0177(4) Uani 1 1 d . . .
C21 C 0.75219(13) -0.0169(3) 0.33882(5) 0.0233(4) Uani 1 1 d . . .
H21 H 0.7987 -0.1401 0.3352 0.028 Uiso 1 1 calc R A .
C22 C 0.76944(14) 0.1761(3) 0.36331(6) 0.0249(4) Uani 1 1 d . A .
H22 H 0.8299 0.2023 0.3788 0.030 Uiso 1 1 calc R B 1
C23 C 0.24032(13) 0.1838(3) 0.25873(5) 0.0178(4) Uani 1 1 d . . .
C24 C 0.07144(13) 0.1810(3) 0.22667(5) 0.0237(4) Uani 1 1 d . . .
H24 H 0.0051 0.2103 0.2173 0.028 Uiso 1 1 calc R . .
C25 C 0.12335(14) -0.0131(3) 0.21561(5) 0.0244(4) Uani 1 1 d . . .
H25 H 0.0964 -0.1337 0.1977 0.029 Uiso 1 1 calc R . .
C26 C 0.22195(12) -0.0198(3) 0.23326(5) 0.0146(3) Uani 1 1 d . . .
H26 H 0.2683 -0.1418 0.2287 0.018 Uiso 1 1 calc R . .

loop_
_atom_site_aniso_label
_atom_site_aniso_U_11
_atom_site_aniso_U_22
_atom_site_aniso_U_33
_atom_site_aniso_U_23
_atom_site_aniso_U_13
_atom_site_aniso_U_12
S1 0.0177(2) 0.0186(2) 0.0181(2) -0.00216(16) 0.00168(16) 0.00101(16)
S2 0.0185(3) 0.0224(2) 0.0231(3) -0.00142(18) 0.00062(19) 0.00172(18)
S3 0.0151(2) 0.0182(2) 0.0217(3) -0.00015(17) -0.00017(18) 0.00082(17)
O1 0.0198(6) 0.0196(6) 0.0197(6) -0.0042(5) -0.0007(5) 0.0014(5)
O2 0.0173(6) 0.0203(6) 0.0218(6) -0.0031(5) 0.0004(5) 0.0032(5)
N1 0.0189(8) 0.0184(7) 0.0157(7) 0.0012(6) 0.0020(6) 0.0003(6)
N2 0.0182(8) 0.0176(7) 0.0183(7) 0.0012(6) 0.0023(6) 0.0015(6)
C1 0.0337(11) 0.0305(10) 0.0242(10) -0.0019(8) -0.0065(8) -0.0052(8)
C2 0.0233(10) 0.0232(9) 0.0226(10) 0.0005(7) 0.0000(8) -0.0014(7)
C3 0.0232(10) 0.0213(9) 0.0210(9) -0.0002(7) -0.0011(7) -0.0006(7)
C4 0.0220(10) 0.0214(9) 0.0193(9) -0.0004(7) 0.0016(7) 0.0011(7)
C5 0.0204(9) 0.0206(9) 0.0200(9) -0.0004(7) 0.0016(7) 0.0002(7)
C6 0.0180(9) 0.0208(9) 0.0186(9) 0.0007(7) -0.0008(7) 0.0007(7)
C7 0.0218(9) 0.0173(8) 0.0158(8) 0.0013(7) 0.0030(7) -0.0009(7)
C8 0.0180(9) 0.0177(8) 0.0169(9) 0.0016(7) 0.0039(7) 0.0012(7)
C9 0.0159(9) 0.0233(9) 0.0186(9) 0.0008(7) -0.0007(7) 0.0023(7)
C10 0.0204(9) 0.0213(9) 0.0264(10) 0.0020(7) 0.0025(7) 0.0048(7)
C11 0.0208(9) 0.0237(9) 0.0245(10) -0.0036(7) 0.0020(7) 0.0041(7)
C12 0.0239(10) 0.0258(9) 0.0238(10) -0.0011(8) 0.0032(8) 0.0020(8)
C13 0.0425(13) 0.0400(12) 0.0323(12) -0.0013(10) 0.0162(10) -0.0012(10)
C14 0.074(2) 0.0424(14) 0.0632(17) -0.0008(12) 0.0449(15) -0.0095(13)
C15 0.0199(9) 0.0175(8) 0.0155(8) 0.0020(7) 0.0027(7) -0.0006(7)
C16 0.0167(9) 0.0179(8) 0.0171(9) 0.0025(7) 0.0029(7) 0.0004(7)
C17 0.0178(9) 0.0190(8) 0.0165(9) 0.0023(7) 0.0031(7) 0.0006(7)
C18 0.0199(9) 0.0190(8) 0.0135(8) 0.0014(7) 0.0015(7) -0.0003(7)
C19 0.0184(9) 0.0191(8) 0.0159(8) 0.0013(7) 0.0032(7) 0.0006(7)
C21 0.0220(10) 0.0260(9) 0.0222(9) 0.0002(7) 0.0037(7) 0.0061(7)
C22 0.0203(10) 0.0303(10) 0.0237(10) -0.0004(8) 0.0001(8) 0.0001(8)
C23 0.0177(9) 0.0186(8) 0.0174(9) 0.0021(7) 0.0036(7) -0.0013(7)
C24 0.0172(9) 0.0294(10) 0.0242(10) 0.0043(8) 0.0000(7) -0.0040(8)
C25 0.0263(10) 0.0260(9) 0.0208(9) -0.0027(7) 0.0023(8) -0.0076(8)
C26 0.0123(8) 0.0182(8) 0.0135(8) 0.0036(6) 0.0025(6) -0.0044(6)

loop_
_atom_type_symbol
_atom_type_description
_atom_type_scat_dispersion_real
_atom_type_scat_dispersion_imag
_atom_type_scat_source
C C 0.0181 0.0091 'International Tables Vol C Tables 4.2.6.8 and 6.1.1.4'
H H 0.0000 0.0000 'International Tables Vol C Tables 4.2.6.8 and 6.1.1.4'
N N 0.0311 0.0180 'International Tables Vol C Tables 4.2.6.8 and 6.1.1.4'
O O 0.0492 0.0322 'International Tables Vol C Tables 4.2.6.8 and 6.1.1.4'
S S 0.3331 0.5567 'International Tables Vol C Tables 4.2.6.8 and 6.1.1.4'

loop_
_geom_angle_atom_site_label_1
_geom_angle_atom_site_label_2
_geom_angle_atom_site_label_3
_geom_angle
C18 S1 C17 93.59(8)
C22 S2 C19 91.80(9)
C19 C20 C21 112.9(2)
C19 C20 H20 123.5
C21 C20 H20 123.5
C24 S3 C23 91.99(9)
C7 O1 C6 115.30(13)
C8 O2 C9 114.39(13)
C7 N1 C15 115.35(15)
C8 N2 C16 115.53(15)
C2 C1 H1A 109.5
C2 C1 H1B 109.5
H1A C1 H1B 109.5
C2 C1 H1C 109.5
H1A C1 H1C 109.5
H1B C1 H1C 109.5
C1 C2 C3 112.61(15)
C1 C2 H2A 109.1
C3 C2 H2A 109.1
C1 C2 H2B 109.1
C3 C2 H2B 109.1
H2A C2 H2B 107.8
C4 C3 C2 113.42(15)
C4 C3 H3A 108.9
C2 C3 H3A 108.9
C4 C3 H3B 108.9
C2 C3 H3B 108.9
H3A C3 H3B 107.7
C3 C4 C5 112.96(14)
C3 C4 H4A 109.0
C5 C4 H4A 109.0
C3 C4 H4B 109.0
C5 C4 H4B 109.0
H4A C4 H4B 107.8
C6 C5 C4 111.17(14)
C6 C5 H5A 109.4
C4 C5 H5A 109.4
C6 C5 H5B 109.4
C4 C5 H5B 109.4
H5A C5 H5B 108.0
O1 C6 C5 107.30(13)
O1 C6 H6A 110.3
C5 C6 H6A 110.3
O1 C6 H6B 110.3
C5 C6 H6B 110.3
H6A C6 H6B 108.5
N1 C7 O1 121.51(15)
N1 C7 C8 122.93(15)
O1 C7 C8 115.55(14)
N2 C8 O2 121.40(15)
N2 C8 C7 122.78(15)
O2 C8 C7 115.80(14)
O2 C9 C10 107.67(14)
O2 C9 H9A 110.2
C10 C9 H9A 110.2
O2 C9 H9B 110.2
C10 C9 H9B 110.2
H9A C9 H9B 108.5
C9 C10 C11 114.81(15)
C9 C10 H10A 108.6
C11 C10 H10A 108.6
C9 C10 H10B 108.6
C11 C10 H10B 108.6
H10A C10 H10B 107.5
C12 C11 C10 114.43(15)
C12 C11 H11A 108.7
C10 C11 H11A 108.7
C12 C11 H11B 108.7
C10 C11 H11B 108.7
H11A C11 H11B 107.6
C13 C12 C11 113.31(16)
C13 C12 H12A 108.9
C11 C12 H12A 108.9
C13 C12 H12B 108.9
C11 C12 H12B 108.9
H12A C12 H12B 107.7
C14 C13 C12 113.50(19)
C14 C13 H13A 108.9
C12 C13 H13A 108.9
C14 C13 H13B 108.9
C12 C13 H13B 108.9
H13A C13 H13B 107.7
C13 C14 H14A 109.5
C13 C14 H14B 109.5
H14A C14 H14B 109.5
C13 C14 H14C 109.5
H14A C14 H14C 109.5
H14B C14 H14C 109.5
N1 C15 C18 124.81(16)
N1 C15 C16 121.72(15)
C18 C15 C16 113.46(15)
C17 C16 N2 124.42(15)
C17 C16 C15 113.88(15)
N2 C16 C15 121.66(15)
C16 C17 C23 128.73(16)
C16 C17 S1 109.47(12)
C23 C17 S1 121.79(13)
C15 C18 C19 129.14(16)
C15 C18 S1 109.60(13)
C19 C18 S1 121.23(13)
C20 C19 C18 127.85(18)
C20 C19 S21 10.0(2)
C18 C19 S21 117.9(3)
C20 C19 S2 109.99(15)
C18 C19 S2 122.14(13)
S21 C19 S2 119.9(2)
C22 C21 C20 111.71(19)
C22 C21 H21 124.1
C20 C21 H21 124.1
C21 C22 S2 113.57(14)
C21 C22 H22 123.2
S2 C22 H22 123.2
C26 C23 C17 127.53(16)
C26 C23 S3 111.57(12)
C17 C23 S3 120.89(13)
C25 C24 S3 112.59(14)
C25 C24 H24 123.7
S3 C24 H24 123.7
C24 C25 C26 114.11(16)
C24 C25 H25 122.9
C26 C25 H25 122.9
C23 C26 C25 109.73(15)
C23 C26 H26 125.1
C25 C26 H26 125.1

loop_
_geom_bond_atom_site_label_1
_geom_bond_atom_site_label_2
_geom_bond_distance
S1 C18 1.7338(17)
S1 C17 1.7346(17)
S2 C22 1.6968(19)
S2 C19 1.7326(17)
S21 C19 1.671(7)
C20 C19 1.394(3)
C20 C21 1.418(3)
C20 H20 0.9500
S3 C24 1.7004(19)
S3 C23 1.7268(17)
O1 C7 1.338(2)
O1 C6 1.455(2)
O2 C8 1.342(2)
O2 C9 1.453(2)
N1 C7 1.293(2)
N1 C15 1.382(2)
N2 C8 1.291(2)
N2 C16 1.382(2)
C1 C2 1.523(3)
C1 H1A 0.9800
C1 H1B 0.9800
C1 H1C 0.9800
C2 C3 1.524(2)
C2 H2A 0.9900
C2 H2B 0.9900
C3 C4 1.524(2)
C3 H3A 0.9900
C3 H3B 0.9900
C4 C5 1.528(2)
C4 H4A 0.9900
C4 H4B 0.9900
C5 C6 1.507(2)
C5 H5A 0.9900
C5 H5B 0.9900
C6 H6A 0.9900
C6 H6B 0.9900
C7 C8 1.469(2)
C9 C10 1.511(2)
C9 H9A 0.9900
C9 H9B 0.9900
C10 C11 1.527(2)
C10 H10A 0.9900
C10 H10B 0.9900
C11 C12 1.523(3)
C11 H11A 0.9900
C11 H11B 0.9900
C12 C13 1.518(3)
C12 H12A 0.9900
C12 H12B 0.9900
C13 C14 1.517(3)
C13 H13A 0.9900
C13 H13B 0.9900
C14 H14A 0.9800
C14 H14B 0.9800
C14 H14C 0.9800
C15 C18 1.384(2)
C15 C16 1.419(2)
C16 C17 1.380(2)
C17 C23 1.445(2)
C18 C19 1.442(2)
C21 C22 1.355(3)
C21 H21 0.9500
C22 H22 0.9500
C23 C26 1.422(2)
C24 C25 1.359(3)
C24 H24 0.9500
C25 C26 1.428(2)
C25 H25 0.9500
C26 H26 0.9500
